data_7133930
loop_
_publ_author_name
'Ye, Christopher Z.'
'Del Rosal, Iker'
'Ouellette, Erik T.'
'Hohloch, Stephan'
'Maron, Laurent'
'Camp, Cl\'ement'
'Arnold, John'

_publ_section_title
;
 Reduction of CS2 to an ethanetetrathiolate by a hydride-bridged
 uranium--iridium heterobimetallic complex
;
_journal_issue 85
_journal_name_full 'Chemical Communications'
_journal_page_first 12377
_journal_page_last 12380
_journal_paper_doi 10.1039/D4CC02482F
_journal_volume 60
_journal_year 2024
_chemical_formula_moiety 'C44 H76 Ir U, 0.5(C6 H18 O Si2)'
_chemical_formula_sum 'C47 H85 Ir O0.5 Si U'
_chemical_formula_weight 1116.46
_space_group_crystal_system triclinic
_space_group_IT_number 2
_space_group_name_Hall '-P 1'
_space_group_name_H-M_alt 'P -1'
_atom_sites_solution_hydrogens mixed
_atom_sites_solution_primary dual
_atom_sites_solution_secondary difmap
_audit_creation_date 2022-03-30
_audit_creation_method
;
Olex2 1.3
(compiled 2020.11.12 svn.r5f609507 for OlexSys, GUI svn.r6408)
;
_audit_update_record
;
2024-04-20 deposited with the CCDC.	2024-09-27 downloaded from the CCDC.
;
_cell_angle_alpha 105.679(4)
_cell_angle_beta 96.253(4)
_cell_angle_gamma 96.290(4)
_cell_formula_units_Z 2
_cell_length_a 12.0803(12)
_cell_length_b 12.3459(12)
_cell_length_c 16.9963(17)
_cell_measurement_reflns_used 42447
_cell_measurement_temperature 100.0
_cell_measurement_theta_max 30.522
_cell_measurement_theta_min 2.310
_cell_volume 2400.3(4)
_computing_cell_refinement 'SAINT V8.38A Bruker, Madison WI'
_computing_data_collection 'Bruker APEX3 Bruker, Madison WI'
_computing_data_reduction 'SAINT V8.38A Bruker, Madison WI'
_computing_molecular_graphics 'Olex2 1.3 (Dolomanov et al., 2009)'
_computing_publication_material 'Olex2 1.3 (Dolomanov et al., 2009)'
_computing_structure_refinement 'SHELXL 2014/7 (Sheldrick, 2015)'
_computing_structure_solution 'SHELXT 2014/5 (Sheldrick, 2014)'
_diffrn_ambient_temperature 100.0
_diffrn_detector_area_resol_mean 10.42
_diffrn_measured_fraction_theta_full 0.999
_diffrn_measured_fraction_theta_max 0.995
_diffrn_measurement_device_type 'Bruker D8 with PHOTON-II CPAD detector'
_diffrn_measurement_method '\f and \w shutterless scans'
_diffrn_radiation_monochromator 'silicon 111'
_diffrn_radiation_type synchrotron
_diffrn_radiation_wavelength 0.7288
_diffrn_reflns_av_R_equivalents 0.0666
_diffrn_reflns_av_unetI/netI 0.0693
_diffrn_reflns_Laue_measured_fraction_full 0.999
_diffrn_reflns_Laue_measured_fraction_max 0.995
_diffrn_reflns_limit_h_max 16
_diffrn_reflns_limit_h_min -16
_diffrn_reflns_limit_k_max 17
_diffrn_reflns_limit_k_min -17
_diffrn_reflns_limit_l_max 23
_diffrn_reflns_limit_l_min -23
_diffrn_reflns_number 42447
_diffrn_reflns_point_group_measured_fraction_full 0.999
_diffrn_reflns_point_group_measured_fraction_max 0.995
_diffrn_reflns_theta_full 25.930
_diffrn_reflns_theta_max 30.522
_diffrn_reflns_theta_min 2.310
_diffrn_source 'Advanced Light Source, station 12.2.1'
_diffrn_standards_number 0
_exptl_absorpt_coefficient_mu 4.541
_exptl_absorpt_correction_T_max 0.7461
_exptl_absorpt_correction_T_min 0.6231
_exptl_absorpt_correction_type multi-scan
_exptl_absorpt_process_details
;
SADABS-2016/2 (Bruker,2016/2) was used for absorption correction.
wR2(int) was 0.1034 before and 0.0849 after correction.
The Ratio of minimum to maximum transmission is 0.8351.
The \l/2 correction factor is Not present.
;
_exptl_crystal_colour green
_exptl_crystal_colour_primary green
_exptl_crystal_density_diffrn 1.545
_exptl_crystal_description rod
_exptl_crystal_F_000 1108
_exptl_crystal_size_max 0.12
_exptl_crystal_size_mid 0.04
_exptl_crystal_size_min 0.04
_refine_diff_density_max 0.948
_refine_diff_density_min -1.188
_refine_diff_density_rms 0.199
_refine_ls_extinction_method none
_refine_ls_goodness_of_fit_ref 1.012
_refine_ls_hydrogen_treatment mixed
_refine_ls_matrix_type full
_refine_ls_number_parameters 535
_refine_ls_number_reflns 13551
_refine_ls_number_restraints 15
_refine_ls_restrained_S_all 1.013
_refine_ls_R_factor_all 0.0461
_refine_ls_R_factor_gt 0.0364
_refine_ls_shift/su_max 0.004
_refine_ls_shift/su_mean 0.000
_refine_ls_structure_factor_coef Fsqd
_refine_ls_weighting_details 'w=1/[\s^2^(Fo^2^)+(0.0295P)^2^] where P=(Fo^2^+2Fc^2^)/3'
_refine_ls_weighting_scheme calc
_refine_ls_wR_factor_gt 0.0824
_refine_ls_wR_factor_ref 0.0878
_reflns_Friedel_coverage 0.000
_reflns_number_gt 11274
_reflns_number_total 13551
_reflns_threshold_expression 'I > 2\s(I)'
_cod_data_source_file d4cc02482f2.cif
_cod_data_source_block czy_ii_019_0m
_cod_original_formula_sum 'C47 H85 Ir O0.50 Si U'
_cod_database_code 7133930
_shelx_shelxl_version_number 2014/7
_shelx_space_group_comment
;
The symmetry employed for this shelxl refinement is uniquely defined
by the following loop, which should always be used as a source of
symmetry information in preference to the above space-group names.
They are only intended as comments.
;
_shelx_estimated_absorpt_t_max 0.839
_shelx_estimated_absorpt_t_min 0.612
_olex2_refinement_description
;
1. Fixed Uiso
 At 1.2 times of:
  All C(H) groups
 At 1.5 times of:
  All C(H,H,H) groups
2. Restrained distances
 Si1-C46 = Si1-C45 = Si1-C48 = Si2-C49 = Si2-C50 = Si2-C47
 1.86 with sigma of 0.01
3. Rigid body (RIGU) restrains
 C45, Si1, C48
 with sigma for 1-2 distances of 0.001 and sigma for 1-3 distances of 0.001
4. Others
 Fixed Sof: Si1(0.5) C45(0.5) H45A(0.5) H45B(0.5) H45C(0.5) O47(0.5) C46(0.5)
 H46A(0.5) H46B(0.5) H46C(0.5) C48(0.5) H48A(0.5) H48B(0.5) H48C(0.5) Si2(0.5)
 C47(0.5) H47A(0.5) H47B(0.5) H47C(0.5) C50(0.5) H50A(0.5) H50B(0.5) H50C(0.5)
 C49(0.5) H49A(0.5) H49B(0.5) H49C(0.5)
5.a Ternary CH refined with riding coordinates:
 C6(H6), C32(H32), C26(H26), C23(H23), C29(H29), C15(H15), C9(H9), C12(H12)
5.b Aromatic/amide H refined with riding coordinates:
 C18(H18), C1(H1)
5.c Idealised Me refined as rotating group:
 C8(H8A,H8B,H8C), C7(H7A,H7B,H7C), C44(H44A,H44B,H44C), C31(H31A,H31B,H31C),
 C27(H27A,H27B,H27C), C11(H11A,H11B,H11C), C24(H24A,H24B,H24C), C16(H16A,H16B,
 H16C), C17(H17A,H17B,H17C), C33(H33A,H33B,H33C), C30(H30A,H30B,H30C), C28(H28A,
 H28B,H28C), C14(H14A,H14B,H14C), C10(H10A,H10B,H10C), C13(H13A,H13B,H13C),
 C34(H34A,H34B,H34C), C43(H43A,H43B,H43C), C45(H45A,H45B,H45C), C25(H25A,H25B,
 H25C), C41(H41A,H41B,H41C), C42(H42A,H42B,H42C), C40(H40A,H40B,H40C), C46(H46A,
 H46B,H46C), C48(H48A,H48B,H48C), C47(H47A,H47B,H47C), C50(H50A,H50B,H50C),
 C49(H49A,H49B,H49C)
;
_olex2_submission_special_instructions 'No special instructions were received'

loop_
_space_group_symop_operation_xyz
'x, y, z'
'-x, -y, -z'

loop_
_atom_site_label
_atom_site_type_symbol
_atom_site_fract_x
_atom_site_fract_y
_atom_site_fract_z
_atom_site_U_iso_or_equiv
_atom_site_adp_type
_atom_site_occupancy
_atom_site_site_symmetry_order
_atom_site_calc_flag
_atom_site_refinement_flags_posn
_atom_site_refinement_flags_adp
_atom_site_refinement_flags_occupancy
_atom_site_disorder_assembly
_atom_site_disorder_group
Ir1 Ir 0.53060(2) 0.47059(2) 0.21915(2) 0.01361(4) Uani 1 1 d . . . . .
U1 U 0.72886(2) 0.65013(2) 0.30872(2) 0.01429(5) Uani 1 1 d . . . . .
Si1 Si 0.8544(4) 0.9896(4) -0.0414(4) 0.0546(14) Uani 0.5 1 d D U P A -1
C6 C 0.8386(3) 0.3821(3) 0.3355(2) 0.0188(8) Uani 1 1 d . . . . .
H6 H 0.7880 0.3273 0.2875 0.023 Uiso 1 1 calc R U . . .
C22 C 0.7034(3) 0.8794(3) 0.3341(2) 0.0146(7) Uani 1 1 d . . . . .
C21 C 0.5926(3) 0.8251(3) 0.3310(2) 0.0132(7) Uani 1 1 d . . . . .
C5 C 0.8730(3) 0.4895(3) 0.3116(2) 0.0163(7) Uani 1 1 d . . . . .
C32 C 0.7299(3) 0.8114(3) 0.5390(2) 0.0180(8) Uani 1 1 d . . . . .
H32 H 0.6582 0.8045 0.5628 0.022 Uiso 1 1 calc R U . . .
C18 C 0.7677(3) 0.8737(3) 0.4080(2) 0.0146(7) Uani 1 1 d . . . . .
H18 H 0.8453 0.9028 0.4255 0.018 Uiso 1 1 calc R U . . .
C3 C 0.9262(3) 0.6159(3) 0.2401(2) 0.0152(7) Uani 1 1 d . . . . .
C26 C 0.4870(3) 0.8124(3) 0.2690(2) 0.0176(8) Uani 1 1 d . . . . .
H26 H 0.4389 0.7412 0.2692 0.021 Uiso 1 1 calc R U . . .
C19 C 0.6983(3) 0.8180(3) 0.4514(2) 0.0158(7) Uani 1 1 d . . . . .
C2 C 0.9651(3) 0.6677(3) 0.3264(2) 0.0160(7) Uani 1 1 d . . . . .
C20 C 0.5882(3) 0.7865(3) 0.4037(2) 0.0155(7) Uani 1 1 d . . . . .
C4 C 0.8716(3) 0.5026(3) 0.2312(2) 0.0152(7) Uani 1 1 d . . . . .
C1 C 0.9299(3) 0.5900(3) 0.3688(2) 0.0152(7) Uani 1 1 d . . . . .
H1 H 0.9426 0.6033 0.4270 0.018 Uiso 1 1 calc R U . . .
C23 C 0.7451(3) 0.9537(3) 0.2823(2) 0.0176(8) Uani 1 1 d . . . . .
H23 H 0.7153 0.9143 0.2230 0.021 Uiso 1 1 calc R U . . .
C8 C 0.9419(4) 0.3279(4) 0.3537(3) 0.0308(10) Uani 1 1 d . . . . .
H8A H 0.9795 0.3089 0.3046 0.046 Uiso 1 1 calc R U . . .
H8B H 0.9189 0.2584 0.3688 0.046 Uiso 1 1 calc R U . . .
H8C H 0.9938 0.3813 0.3996 0.046 Uiso 1 1 calc R U . . .
C7 C 0.7753(3) 0.4032(3) 0.4101(2) 0.0239(9) Uani 1 1 d . . . . .
H7A H 0.8224 0.4593 0.4573 0.036 Uiso 1 1 calc R U . . .
H7B H 0.7576 0.3318 0.4240 0.036 Uiso 1 1 calc R U . . .
H7C H 0.7053 0.4321 0.3968 0.036 Uiso 1 1 calc R U . . .
C44 C 0.4390(4) 0.2584(4) 0.2940(3) 0.0346(11) Uani 1 1 d . . . . .
H44A H 0.5151 0.2383 0.2997 0.052 Uiso 1 1 calc R U . . .
H44B H 0.3837 0.1893 0.2796 0.052 Uiso 1 1 calc R U . . .
H44C H 0.4268 0.3099 0.3463 0.052 Uiso 1 1 calc R U . . .
C31 C 0.4393(4) 0.8302(4) 0.4957(3) 0.0276(9) Uani 1 1 d . . . . .
H31A H 0.4922 0.8517 0.5472 0.041 Uiso 1 1 calc R U . . .
H31B H 0.3653 0.8003 0.5057 0.041 Uiso 1 1 calc R U . . .
H31C H 0.4331 0.8971 0.4759 0.041 Uiso 1 1 calc R U . . .
C27 C 0.4174(3) 0.9080(3) 0.2948(3) 0.0257(9) Uani 1 1 d . . . . .
H27A H 0.4039 0.9169 0.3518 0.039 Uiso 1 1 calc R U . . .
H27B H 0.3452 0.8898 0.2582 0.039 Uiso 1 1 calc R U . . .
H27C H 0.4582 0.9791 0.2909 0.039 Uiso 1 1 calc R U . . .
C29 C 0.4823(3) 0.7383(3) 0.4302(2) 0.0183(8) Uani 1 1 d . . . . .
H29 H 0.4233 0.7154 0.3804 0.022 Uiso 1 1 calc R U . . .
C11 C 0.7728(3) 0.4130(4) 0.0761(2) 0.0262(9) Uani 1 1 d . . . . .
H11A H 0.7047 0.4465 0.0891 0.039 Uiso 1 1 calc R U . . .
H11B H 0.7518 0.3383 0.0353 0.039 Uiso 1 1 calc R U . . .
H11C H 0.8207 0.4628 0.0534 0.039 Uiso 1 1 calc R U . . .
C24 C 0.8730(3) 0.9769(3) 0.2910(3) 0.0229(8) Uani 1 1 d . . . . .
H24A H 0.9034 1.0205 0.3480 0.034 Uiso 1 1 calc R U . . .
H24B H 0.8947 1.0206 0.2534 0.034 Uiso 1 1 calc R U . . .
H24C H 0.9031 0.9047 0.2773 0.034 Uiso 1 1 calc R U . . .
C15 C 1.0534(3) 0.7722(3) 0.3642(2) 0.0188(8) Uani 1 1 d . . . . .
H15 H 1.0316 0.8352 0.3419 0.023 Uiso 1 1 calc R U . . .
C16 C 1.0657(3) 0.8129(3) 0.4581(2) 0.0227(8) Uani 1 1 d . . . . .
H16A H 0.9936 0.8321 0.4750 0.034 Uiso 1 1 calc R U . . .
H16B H 1.1232 0.8803 0.4788 0.034 Uiso 1 1 calc R U . . .
H16C H 1.0884 0.7524 0.4809 0.034 Uiso 1 1 calc R U . . .
C17 C 1.1668(3) 0.7443(4) 0.3385(3) 0.0299(10) Uani 1 1 d . . . . .
H17A H 1.1886 0.6818 0.3592 0.045 Uiso 1 1 calc R U . . .
H17B H 1.2241 0.8115 0.3617 0.045 Uiso 1 1 calc R U . . .
H17C H 1.1605 0.7217 0.2781 0.045 Uiso 1 1 calc R U . . .
C9 C 0.8372(3) 0.3998(3) 0.1548(2) 0.0199(8) Uani 1 1 d . . . . .
H9 H 0.7871 0.3433 0.1724 0.024 Uiso 1 1 calc R U . . .
C37 C 0.4311(3) 0.3559(3) 0.1020(2) 0.0198(8) Uani 1 1 d . . . . .
C33 C 0.8029(4) 0.9207(4) 0.5938(2) 0.0258(9) Uani 1 1 d . . . . .
H33A H 0.8764 0.9280 0.5749 0.039 Uiso 1 1 calc R U . . .
H33B H 0.8132 0.9177 0.6512 0.039 Uiso 1 1 calc R U . . .
H33C H 0.7657 0.9863 0.5904 0.039 Uiso 1 1 calc R U . . .
C30 C 0.4898(4) 0.6323(3) 0.4599(2) 0.0249(9) Uani 1 1 d . . . . .
H30A H 0.5143 0.5730 0.4171 0.037 Uiso 1 1 calc R U . . .
H30B H 0.4157 0.6046 0.4712 0.037 Uiso 1 1 calc R U . . .
H30C H 0.5442 0.6517 0.5106 0.037 Uiso 1 1 calc R U . . .
C28 C 0.5068(3) 0.7974(4) 0.1799(2) 0.0241(9) Uani 1 1 d . . . . .
H28A H 0.5471 0.8682 0.1752 0.036 Uiso 1 1 calc R U . . .
H28B H 0.4343 0.7786 0.1437 0.036 Uiso 1 1 calc R U . . .
H28C H 0.5518 0.7358 0.1634 0.036 Uiso 1 1 calc R U . . .
C14 C 0.8310(4) 0.7040(4) 0.1368(3) 0.0284(9) Uani 1 1 d . . . . .
H14A H 0.7851 0.6320 0.1045 0.043 Uiso 1 1 calc R U . . .
H14B H 0.8463 0.7517 0.1005 0.043 Uiso 1 1 calc R U . . .
H14C H 0.7903 0.7435 0.1802 0.043 Uiso 1 1 calc R U . . .
C36 C 0.4727(3) 0.2878(3) 0.1515(2) 0.0199(8) Uani 1 1 d . . . . .
C10 C 0.9423(4) 0.3441(4) 0.1335(3) 0.0333(11) Uani 1 1 d . . . . .
H10A H 0.9928 0.3944 0.1130 0.050 Uiso 1 1 calc R U . . .
H10B H 0.9195 0.2712 0.0909 0.050 Uiso 1 1 calc R U . . .
H10C H 0.9814 0.3313 0.1831 0.050 Uiso 1 1 calc R U . . .
C35 C 0.4258(3) 0.3166(3) 0.2269(2) 0.0181(8) Uani 1 1 d . . . . .
C13 C 1.0144(4) 0.6279(4) 0.1103(3) 0.0338(11) Uani 1 1 d . . . . .
H13A H 1.0857 0.6147 0.1371 0.051 Uiso 1 1 calc R U . . .
H13B H 1.0297 0.6804 0.0774 0.051 Uiso 1 1 calc R U . . .
H13C H 0.9733 0.5556 0.0743 0.051 Uiso 1 1 calc R U . . .
C34 C 0.7866(4) 0.7089(4) 0.5446(3) 0.0291(10) Uani 1 1 d . . . . .
H34A H 0.7382 0.6391 0.5111 0.044 Uiso 1 1 calc R U . . .
H34B H 0.7989 0.7077 0.6023 0.044 Uiso 1 1 calc R U . . .
H34C H 0.8590 0.7141 0.5239 0.044 Uiso 1 1 calc R U . . .
C38 C 0.3593(3) 0.4268(3) 0.1462(2) 0.0192(8) Uani 1 1 d . . . . .
C43 C 0.5422(4) 0.1939(4) 0.1254(3) 0.0356(11) Uani 1 1 d . . . . .
H43A H 0.5893 0.2109 0.0856 0.053 Uiso 1 1 calc R U . . .
H43B H 0.4923 0.1219 0.0997 0.053 Uiso 1 1 calc R U . . .
H43C H 0.5903 0.1878 0.1739 0.053 Uiso 1 1 calc R U . . .
C39 C 0.3552(3) 0.4000(3) 0.2225(2) 0.0201(8) Uani 1 1 d . . . . .
C45 C 0.8428(19) 0.8451(10) -0.1150(11) 0.084(7) Uani 0.5 1 d D U P A -1
H45A H 0.8534 0.8519 -0.1700 0.125 Uiso 0.5 1 calc R U P A -1
H45B H 0.7683 0.8029 -0.1178 0.125 Uiso 0.5 1 calc R U P A -1
H45C H 0.9008 0.8045 -0.0961 0.125 Uiso 0.5 1 calc R U P A -1
C25 C 0.7009(4) 1.0683(3) 0.3064(3) 0.0283(10) Uani 1 1 d . . . . .
H25A H 0.6184 1.0554 0.2980 0.042 Uiso 1 1 calc R U . . .
H25B H 0.7274 1.1151 0.2720 0.042 Uiso 1 1 calc R U . . .
H25C H 0.7287 1.1077 0.3647 0.042 Uiso 1 1 calc R U . . .
C41 C 0.2893(4) 0.5030(4) 0.1143(3) 0.0327(11) Uani 1 1 d . . . . .
H41A H 0.2741 0.5636 0.1608 0.049 Uiso 1 1 calc R U . . .
H41B H 0.2179 0.4586 0.0835 0.049 Uiso 1 1 calc R U . . .
H41C H 0.3299 0.5366 0.0778 0.049 Uiso 1 1 calc R U . . .
C12 C 0.9430(3) 0.6798(3) 0.1766(2) 0.0210(8) Uani 1 1 d . . . . .
H12 H 0.9860 0.7559 0.2081 0.025 Uiso 1 1 calc R U . . .
C42 C 0.4495(4) 0.3439(4) 0.0146(2) 0.0335(11) Uani 1 1 d . . . . .
H42A H 0.4422 0.4159 0.0018 0.050 Uiso 1 1 calc R U . . .
H42B H 0.3932 0.2835 -0.0228 0.050 Uiso 1 1 calc R U . . .
H42C H 0.5250 0.3247 0.0074 0.050 Uiso 1 1 calc R U . . .
C40 C 0.2807(4) 0.4479(4) 0.2852(3) 0.0321(10) Uani 1 1 d . . . . .
H40A H 0.3137 0.4458 0.3400 0.048 Uiso 1 1 calc R U . . .
H40B H 0.2059 0.4022 0.2701 0.048 Uiso 1 1 calc R U . . .
H40C H 0.2742 0.5267 0.2862 0.048 Uiso 1 1 calc R U . . .
O47 O 0.9856(6) 1.0433(6) -0.0095(5) 0.056(2) Uani 0.5 1 d . . P A -1
C46 C 0.798(2) 1.0082(17) 0.0581(11) 0.080(10) Uani 0.5 1 d D . P A -1
H46A H 0.8129 0.9454 0.0807 0.120 Uiso 0.5 1 calc R U P A -1
H46B H 0.7161 1.0085 0.0486 0.120 Uiso 0.5 1 calc R U P A -1
H46C H 0.8337 1.0804 0.0973 0.120 Uiso 0.5 1 calc R U P A -1
C48 C 0.7916(11) 1.0765(10) -0.1022(8) 0.065(3) Uani 0.5 1 d D U P A -1
H48A H 0.7602 1.1376 -0.0656 0.097 Uiso 0.5 1 calc R U P A -1
H48B H 0.7316 1.0285 -0.1448 0.097 Uiso 0.5 1 calc R U P A -1
H48C H 0.8497 1.1095 -0.1285 0.097 Uiso 0.5 1 calc R U P A -1
Si2 Si 1.1119(4) 1.0330(4) 0.0313(3) 0.0395(9) Uani 0.5 1 d D . P A -1
C47 C 1.1050(13) 0.9262(10) 0.0894(8) 0.073(4) Uani 0.5 1 d D . P A -1
H47A H 1.0720 0.9556 0.1398 0.110 Uiso 0.5 1 calc R U P A -1
H47B H 1.1810 0.9106 0.1043 0.110 Uiso 0.5 1 calc R U P A -1
H47C H 1.0583 0.8559 0.0551 0.110 Uiso 0.5 1 calc R U P A -1
C50 C 1.1676(15) 1.1783(8) 0.0900(9) 0.049(4) Uani 0.5 1 d D . P A -1
H50A H 1.1648 1.2274 0.0534 0.074 Uiso 0.5 1 calc R U P A -1
H50B H 1.2457 1.1819 0.1144 0.074 Uiso 0.5 1 calc R U P A -1
H50C H 1.1223 1.2042 0.1341 0.074 Uiso 0.5 1 calc R U P A -1
C49 C 1.218(2) 1.004(2) -0.0407(16) 0.099(10) Uani 0.5 1 d D . P A -1
H49A H 1.1932 0.9298 -0.0816 0.148 Uiso 0.5 1 calc R U P A -1
H49B H 1.2905 1.0035 -0.0095 0.148 Uiso 0.5 1 calc R U P A -1
H49C H 1.2245 1.0634 -0.0690 0.148 Uiso 0.5 1 calc R U P A -1
HC H 0.594(3) 0.554(3) 0.183(2) 0.027(12) Uiso 1 1 d . . . . .
HA H 0.530(4) 0.580(4) 0.281(3) 0.056(16) Uiso 1 1 d . . . . .
HB H 0.641(4) 0.453(4) 0.264(3) 0.036(13) Uiso 1 1 d . . . . .

loop_
_atom_site_aniso_label
_atom_site_aniso_U_11
_atom_site_aniso_U_22
_atom_site_aniso_U_33
_atom_site_aniso_U_23
_atom_site_aniso_U_13
_atom_site_aniso_U_12
Ir1 0.01286(8) 0.01373(8) 0.01363(8) 0.00309(6) 0.00096(5) 0.00238(6)
U1 0.01216(8) 0.01194(8) 0.01793(8) 0.00286(6) 0.00171(6) 0.00218(6)
Si1 0.035(3) 0.028(2) 0.086(3) 0.0105(19) -0.028(2) -0.0077(17)
C6 0.0181(19) 0.0139(17) 0.025(2) 0.0080(15) -0.0001(15) 0.0016(15)
C22 0.0163(18) 0.0119(16) 0.0157(18) 0.0032(14) 0.0045(14) 0.0029(14)
C21 0.0146(17) 0.0119(16) 0.0142(17) 0.0040(13) 0.0022(13) 0.0055(14)
C5 0.0131(17) 0.0153(17) 0.0204(19) 0.0053(15) 0.0004(14) 0.0040(14)
C32 0.0178(19) 0.0197(19) 0.0149(18) 0.0039(15) 0.0011(14) 0.0002(15)
C18 0.0145(17) 0.0120(16) 0.0155(18) 0.0016(14) 0.0031(14) -0.0005(14)
C3 0.0133(17) 0.0160(17) 0.0167(18) 0.0034(14) 0.0045(14) 0.0044(14)
C26 0.0144(18) 0.0211(19) 0.0167(19) 0.0053(15) 0.0006(14) 0.0026(15)
C19 0.0168(18) 0.0141(17) 0.0152(18) 0.0024(14) 0.0011(14) 0.0022(14)
C2 0.0113(17) 0.0179(18) 0.0211(19) 0.0081(15) 0.0028(14) 0.0059(14)
C20 0.0142(17) 0.0147(17) 0.0171(19) 0.0030(14) 0.0036(14) 0.0035(14)
C4 0.0110(17) 0.0154(17) 0.0188(19) 0.0022(14) 0.0035(13) 0.0056(14)
C1 0.0170(18) 0.0126(17) 0.0164(18) 0.0052(14) 0.0005(14) 0.0035(14)
C23 0.0177(19) 0.0183(18) 0.0181(19) 0.0069(15) 0.0044(14) 0.0014(15)
C8 0.030(2) 0.025(2) 0.045(3) 0.020(2) 0.007(2) 0.0116(19)
C7 0.025(2) 0.020(2) 0.029(2) 0.0134(17) 0.0043(17) 0.0008(17)
C44 0.048(3) 0.027(2) 0.030(3) 0.016(2) -0.003(2) -0.005(2)
C31 0.024(2) 0.030(2) 0.026(2) 0.0018(18) 0.0115(17) 0.0018(18)
C27 0.020(2) 0.026(2) 0.029(2) 0.0037(18) -0.0009(17) 0.0096(17)
C29 0.0169(19) 0.0196(18) 0.0162(19) 0.0029(15) 0.0030(14) -0.0012(15)
C11 0.023(2) 0.031(2) 0.022(2) 0.0015(18) 0.0017(16) 0.0074(18)
C24 0.023(2) 0.021(2) 0.028(2) 0.0104(17) 0.0080(17) 0.0048(17)
C15 0.0178(19) 0.0132(17) 0.025(2) 0.0049(15) 0.0047(15) 0.0011(15)
C16 0.0184(19) 0.0194(19) 0.027(2) 0.0048(16) -0.0032(16) 0.0006(16)
C17 0.016(2) 0.024(2) 0.043(3) -0.0001(19) 0.0057(18) -0.0014(17)
C9 0.0175(19) 0.0188(19) 0.020(2) 0.0009(15) -0.0007(15) 0.0053(15)
C37 0.0162(18) 0.023(2) 0.0137(18) 0.0002(15) -0.0056(14) -0.0035(16)
C33 0.027(2) 0.029(2) 0.016(2) 0.0029(17) -0.0002(16) -0.0054(18)
C30 0.031(2) 0.024(2) 0.018(2) 0.0050(16) 0.0049(17) -0.0043(18)
C28 0.022(2) 0.032(2) 0.018(2) 0.0058(17) -0.0024(15) 0.0101(18)
C14 0.038(3) 0.029(2) 0.022(2) 0.0076(18) 0.0046(18) 0.014(2)
C36 0.0179(19) 0.0139(18) 0.024(2) -0.0003(15) 0.0005(15) 0.0020(15)
C10 0.043(3) 0.028(2) 0.025(2) -0.0033(18) 0.0010(19) 0.021(2)
C35 0.0213(19) 0.0138(17) 0.0170(19) 0.0037(14) -0.0005(15) -0.0013(15)
C13 0.035(3) 0.040(3) 0.028(2) 0.008(2) 0.016(2) 0.008(2)
C34 0.037(3) 0.033(2) 0.026(2) 0.0184(19) 0.0100(19) 0.012(2)
C38 0.0143(18) 0.0212(19) 0.021(2) 0.0062(16) -0.0018(15) 0.0007(15)
C43 0.028(2) 0.022(2) 0.048(3) -0.003(2) 0.000(2) 0.0086(19)
C39 0.0170(19) 0.0177(18) 0.021(2) 0.0002(15) 0.0026(15) -0.0015(15)
C45 0.065(13) 0.036(4) 0.121(8) -0.005(4) -0.047(9) 0.007(5)
C25 0.022(2) 0.019(2) 0.050(3) 0.0169(19) 0.0085(19) 0.0059(17)
C41 0.021(2) 0.031(2) 0.046(3) 0.017(2) -0.0111(19) 0.0046(19)
C12 0.021(2) 0.023(2) 0.021(2) 0.0097(16) 0.0058(15) 0.0029(16)
C42 0.027(2) 0.052(3) 0.016(2) 0.007(2) -0.0016(17) -0.008(2)
C40 0.025(2) 0.032(2) 0.032(3) -0.0038(19) 0.0107(19) -0.0028(19)
O47 0.032(4) 0.041(5) 0.080(6) 0.010(4) -0.020(4) -0.014(4)
C46 0.14(2) 0.040(9) 0.053(10) -0.008(8) 0.023(12) 0.048(11)
C48 0.066(8) 0.044(4) 0.076(6) 0.009(4) -0.015(6) 0.018(5)
Si2 0.030(2) 0.025(2) 0.055(2) 0.0061(15) -0.0063(18) -0.0057(15)
C47 0.094(11) 0.070(9) 0.064(9) 0.026(7) 0.013(8) 0.031(9)
C50 0.029(7) 0.034(6) 0.082(10) 0.011(6) 0.009(7) 0.003(6)
C49 0.058(12) 0.14(2) 0.14(2) 0.110(18) 0.012(13) 0.010(13)

loop_
_atom_type_symbol
_atom_type_description
_atom_type_scat_dispersion_real
_atom_type_scat_dispersion_imag
_atom_type_scat_source
C C 0.0034 0.0017 'Calculated using XDISP in WinGX (Farrugia, 1999)'
H H 0.0000 0.0000 'Calculated using XDISP in WinGX (Farrugia, 1999)'
Ir Ir -1.5205 8.3532 'Calculated using XDISP in WinGX (Farrugia, 1999)'
O O 0.0115 0.0064 'Calculated using XDISP in WinGX (Farrugia, 1999)'
Si Si 0.0864 0.0750 'Calculated using XDISP in WinGX (Farrugia, 1999)'
U U -10.9608 4.1580 'Calculated using XDISP in WinGX (Farrugia, 1999)'

loop_
_geom_angle_atom_site_label_1
_geom_angle_atom_site_label_2
_geom_angle_atom_site_label_3
_geom_angle
_geom_angle_site_symmetry_1
_geom_angle_site_symmetry_3
_geom_angle_publ_flag
U1 Ir1 HC 53.9(15) . . ?
U1 Ir1 HA 52(2) . . ?
U1 Ir1 HB 52.6(17) . . ?
C37 Ir1 U1 150.43(10) . . ?
C37 Ir1 HC 98.5(15) . . ?
C37 Ir1 HA 141(2) . . ?
C37 Ir1 HB 127.3(16) . . ?
C36 Ir1 U1 146.37(10) . . ?
C36 Ir1 C37 37.38(14) . . ?
C36 Ir1 HC 123.9(15) . . ?
C36 Ir1 HA 156(2) . . ?
C36 Ir1 HB 96.4(17) . . ?
C35 Ir1 U1 143.22(10) . . ?
C35 Ir1 C37 62.53(14) . . ?
C35 Ir1 C36 37.57(14) . . ?
C35 Ir1 C38 63.14(14) . . ?
C35 Ir1 C39 37.42(14) . . ?
C35 Ir1 HC 160.4(15) . . ?
C35 Ir1 HA 119(2) . . ?
C35 Ir1 HB 97.5(17) . . ?
C38 Ir1 U1 148.80(10) . . ?
C38 Ir1 C37 37.34(14) . . ?
C38 Ir1 C36 62.91(14) . . ?
C38 Ir1 HC 105.3(16) . . ?
C38 Ir1 HA 105(2) . . ?
C38 Ir1 HB 158.6(17) . . ?
C39 Ir1 U1 145.28(10) . . ?
C39 Ir1 C37 61.99(14) . . ?
C39 Ir1 C36 62.34(14) . . ?
C39 Ir1 C38 37.53(14) . . ?
C39 Ir1 HC 139.7(16) . . ?
C39 Ir1 HA 95(2) . . ?
C39 Ir1 HB 129.7(17) . . ?
HC Ir1 HA 78(2) . . ?
HC Ir1 HB 91(2) . . ?
HA Ir1 HB 92(3) . . ?
Ir1 U1 HC 29.7(10) . . ?
Ir1 U1 HA 28.6(12) . . ?
Ir1 U1 HB 30.2(11) . . ?
C22 U1 Ir1 118.42(7) . . ?
C22 U1 C21 29.20(10) . . ?
C22 U1 C19 48.77(10) . . ?
C22 U1 C2 100.16(10) . . ?
C22 U1 C20 48.58(10) . . ?
C22 U1 C4 136.87(10) . . ?
C22 U1 HC 103.0(10) . . ?
C22 U1 HA 95.5(12) . . ?
C22 U1 HB 148.0(11) . . ?
C21 U1 Ir1 92.09(7) . . ?
C21 U1 C20 29.47(10) . . ?
C21 U1 HC 85.7(10) . . ?
C21 U1 HA 66.8(12) . . ?
C21 U1 HB 119.7(11) . . ?
C5 U1 Ir1 92.93(8) . . ?
C5 U1 C22 148.02(11) . . ?
C5 U1 C21 171.63(10) . . ?
C5 U1 C3 48.78(11) . . ?
C5 U1 C19 123.14(11) . . ?
C5 U1 C2 48.26(10) . . ?
C5 U1 C20 143.50(11) . . ?
C5 U1 C4 29.32(10) . . ?
C5 U1 HC 101.9(10) . . ?
C5 U1 HA 116.3(12) . . ?
C5 U1 HB 64.0(11) . . ?
C18 U1 Ir1 138.56(8) . . ?
C18 U1 C22 29.63(10) . . ?
C18 U1 C21 48.24(10) . . ?
C18 U1 C5 125.14(11) . . ?
C18 U1 C3 105.19(11) . . ?
C18 U1 C19 29.26(10) . . ?
C18 U1 C2 84.80(11) . . ?
C18 U1 C20 48.24(10) . . ?
C18 U1 C4 132.75(11) . . ?
C18 U1 C1 95.96(11) . . ?
C18 U1 HC 131.8(10) . . ?
C18 U1 HA 110.4(12) . . ?
C18 U1 HB 155.7(10) . . ?
C3 U1 Ir1 113.05(7) . . ?
C3 U1 C22 107.83(10) . . ?
C3 U1 C21 134.25(10) . . ?
C3 U1 C19 128.40(10) . . ?
C3 U1 C2 29.65(10) . . ?
C3 U1 C20 153.26(11) . . ?
C3 U1 C4 29.79(10) . . ?
C3 U1 HC 97.7(10) . . ?
C3 U1 HA 140.7(12) . . ?
C3 U1 HB 96.9(11) . . ?
C19 U1 Ir1 118.44(8) . . ?
C19 U1 C21 48.49(10) . . ?
C19 U1 C20 29.36(10) . . ?
C19 U1 HC 129.4(10) . . ?
C19 U1 HA 90.7(12) . . ?
C19 U1 HB 126.6(10) . . ?
C2 U1 Ir1 136.63(7) . . ?
C2 U1 C21 129.06(10) . . ?
C2 U1 C19 101.38(11) . . ?
C2 U1 C20 130.18(10) . . ?
C2 U1 HC 127.2(10) . . ?
C2 U1 HA 164.1(12) . . ?
C2 U1 HB 111.2(11) . . ?
C20 U1 Ir1 91.94(7) . . ?
C20 U1 HC 100.1(10) . . ?
C20 U1 HA 63.4(12) . . ?
C20 U1 HB 109.8(11) . . ?
C4 U1 Ir1 88.28(7) . . ?
C4 U1 C21 157.75(10) . . ?
C4 U1 C19 146.89(10) . . ?
C4 U1 C2 48.57(10) . . ?
C4 U1 C20 172.77(11) . . ?
C4 U1 HC 83.6(10) . . ?
C4 U1 HA 116.8(12) . . ?
C4 U1 HB 67.5(11) . . ?
C1 U1 Ir1 121.06(7) . . ?
C1 U1 C22 120.50(10) . . ?
C1 U1 C21 143.90(10) . . ?
C1 U1 C5 29.20(10) . . ?
C1 U1 C3 48.53(11) . . ?
C1 U1 C19 98.97(11) . . ?
C1 U1 C2 29.03(10) . . ?
C1 U1 C20 126.37(10) . . ?
C1 U1 C4 48.26(10) . . ?
C1 U1 HC 130.0(10) . . ?
C1 U1 HA 139.3(12) . . ?
C1 U1 HB 91.1(11) . . ?
HC U1 HA 45.4(15) . . ?
HC U1 HB 52.6(14) . . ?
HA U1 HB 52.9(16) . . ?
O47 Si1 C45 110.4(8) . . ?
O47 Si1 C46 101.4(10) . . ?
O47 Si1 C48 108.1(6) . . ?
C46 Si1 C45 120.1(10) . . ?
C48 Si1 C45 105.2(8) . . ?
C48 Si1 C46 111.2(10) . . ?
C5 C6 H6 108.2 . . ?
C5 C6 C8 110.0(3) . . ?
C5 C6 C7 113.0(3) . . ?
C8 C6 H6 108.2 . . ?
C8 C6 C7 109.2(3) . . ?
C7 C6 H6 108.2 . . ?
C21 C22 U1 76.39(19) . . ?
C21 C22 C18 107.2(3) . . ?
C21 C22 C23 128.6(3) . . ?
C18 C22 U1 74.23(19) . . ?
C18 C22 C23 122.9(3) . . ?
C23 C22 U1 125.2(2) . . ?
C22 C21 U1 74.41(19) . . ?
C22 C21 C26 130.1(3) . . ?
C22 C21 C20 108.5(3) . . ?
C26 C21 U1 119.6(2) . . ?
C20 C21 U1 75.87(19) . . ?
C20 C21 C26 121.3(3) . . ?
C6 C5 U1 122.1(2) . . ?
C4 C5 U1 76.4(2) . . ?
C4 C5 C6 128.1(3) . . ?
C1 C5 U1 75.4(2) . . ?
C1 C5 C6 122.8(3) . . ?
C1 C5 C4 108.4(3) . . ?
C19 C32 H32 106.8 . . ?
C19 C32 C33 111.6(3) . . ?
C19 C32 C34 114.5(3) . . ?
C33 C32 H32 106.8 . . ?
C34 C32 H32 106.8 . . ?
C34 C32 C33 109.8(3) . . ?
U1 C18 H18 113.7 . . ?
C22 C18 U1 76.14(19) . . ?
C22 C18 H18 125.2 . . ?
C19 C18 U1 77.1(2) . . ?
C19 C18 C22 109.6(3) . . ?
C19 C18 H18 125.2 . . ?
C2 C3 U1 76.2(2) . . ?
C2 C3 C4 107.3(3) . . ?
C2 C3 C12 121.6(3) . . ?
C4 C3 U1 76.0(2) . . ?
C4 C3 C12 131.1(3) . . ?
C12 C3 U1 112.9(2) . . ?
C21 C26 H26 106.2 . . ?
C27 C26 C21 112.7(3) . . ?
C27 C26 H26 106.2 . . ?
C27 C26 C28 109.6(3) . . ?
C28 C26 C21 115.4(3) . . ?
C28 C26 H26 106.2 . . ?
C32 C19 U1 123.8(2) . . ?
C18 C19 U1 73.6(2) . . ?
C18 C19 C32 125.6(3) . . ?
C18 C19 C20 107.4(3) . . ?
C20 C19 U1 76.2(2) . . ?
C20 C19 C32 126.2(3) . . ?
C3 C2 U1 74.2(2) . . ?
C3 C2 C15 126.6(3) . . ?
C1 C2 U1 74.3(2) . . ?
C1 C2 C3 107.6(3) . . ?
C1 C2 C15 124.0(3) . . ?
C15 C2 U1 129.2(2) . . ?
C21 C20 U1 74.66(19) . . ?
C21 C20 C29 125.5(3) . . ?
C19 C20 U1 74.5(2) . . ?
C19 C20 C21 107.4(3) . . ?
C19 C20 C29 126.5(3) . . ?
C29 C20 U1 123.6(2) . . ?
C5 C4 U1 74.3(2) . . ?
C5 C4 C3 107.4(3) . . ?
C5 C4 C9 120.5(3) . . ?
C3 C4 U1 74.20(19) . . ?
C3 C4 C9 131.0(3) . . ?
C9 C4 U1 126.4(2) . . ?
U1 C1 H1 114.6 . . ?
C5 C1 U1 75.4(2) . . ?
C5 C1 H1 125.4 . . ?
C2 C1 U1 76.7(2) . . ?
C2 C1 C5 109.2(3) . . ?
C2 C1 H1 125.4 . . ?
C22 C23 H23 108.4 . . ?
C22 C23 C24 113.2(3) . . ?
C22 C23 C25 110.2(3) . . ?
C24 C23 H23 108.4 . . ?
C24 C23 C25 108.2(3) . . ?
C25 C23 H23 108.4 . . ?
C6 C8 H8A 109.5 . . ?
C6 C8 H8B 109.5 . . ?
C6 C8 H8C 109.5 . . ?
H8A C8 H8B 109.5 . . ?
H8A C8 H8C 109.5 . . ?
H8B C8 H8C 109.5 . . ?
C6 C7 H7A 109.5 . . ?
C6 C7 H7B 109.5 . . ?
C6 C7 H7C 109.5 . . ?
H7A C7 H7B 109.5 . . ?
H7A C7 H7C 109.5 . . ?
H7B C7 H7C 109.5 . . ?
H44A C44 H44B 109.5 . . ?
H44A C44 H44C 109.5 . . ?
H44B C44 H44C 109.5 . . ?
C35 C44 H44A 109.5 . . ?
C35 C44 H44B 109.5 . . ?
C35 C44 H44C 109.5 . . ?
H31A C31 H31B 109.5 . . ?
H31A C31 H31C 109.5 . . ?
H31B C31 H31C 109.5 . . ?
C29 C31 H31A 109.5 . . ?
C29 C31 H31B 109.5 . . ?
C29 C31 H31C 109.5 . . ?
C26 C27 H27A 109.5 . . ?
C26 C27 H27B 109.5 . . ?
C26 C27 H27C 109.5 . . ?
H27A C27 H27B 109.5 . . ?
H27A C27 H27C 109.5 . . ?
H27B C27 H27C 109.5 . . ?
C20 C29 C31 111.0(3) . . ?
C20 C29 H29 106.5 . . ?
C20 C29 C30 116.1(3) . . ?
C31 C29 H29 106.5 . . ?
C30 C29 C31 109.7(3) . . ?
C30 C29 H29 106.5 . . ?
H11A C11 H11B 109.5 . . ?
H11A C11 H11C 109.5 . . ?
H11B C11 H11C 109.5 . . ?
C9 C11 H11A 109.5 . . ?
C9 C11 H11B 109.5 . . ?
C9 C11 H11C 109.5 . . ?
C23 C24 H24A 109.5 . . ?
C23 C24 H24B 109.5 . . ?
C23 C24 H24C 109.5 . . ?
H24A C24 H24B 109.5 . . ?
H24A C24 H24C 109.5 . . ?
H24B C24 H24C 109.5 . . ?
C2 C15 H15 108.6 . . ?
C2 C15 C16 113.2(3) . . ?
C2 C15 C17 108.7(3) . . ?
C16 C15 H15 108.6 . . ?
C16 C15 C17 109.0(3) . . ?
C17 C15 H15 108.6 . . ?
C15 C16 H16A 109.5 . . ?
C15 C16 H16B 109.5 . . ?
C15 C16 H16C 109.5 . . ?
H16A C16 H16B 109.5 . . ?
H16A C16 H16C 109.5 . . ?
H16B C16 H16C 109.5 . . ?
C15 C17 H17A 109.5 . . ?
C15 C17 H17B 109.5 . . ?
C15 C17 H17C 109.5 . . ?
H17A C17 H17B 109.5 . . ?
H17A C17 H17C 109.5 . . ?
H17B C17 H17C 109.5 . . ?
C4 C9 H9 105.9 . . ?
C4 C9 C10 108.7(3) . . ?
C11 C9 C4 120.2(3) . . ?
C11 C9 H9 105.9 . . ?
C11 C9 C10 109.2(3) . . ?
C10 C9 H9 105.9 . . ?
C36 C37 Ir1 71.2(2) . . ?
C36 C37 C42 125.0(4) . . ?
C38 C37 Ir1 70.9(2) . . ?
C38 C37 C36 108.8(3) . . ?
C38 C37 C42 125.8(4) . . ?
C42 C37 Ir1 129.3(3) . . ?
C32 C33 H33A 109.5 . . ?
C32 C33 H33B 109.5 . . ?
C32 C33 H33C 109.5 . . ?
H33A C33 H33B 109.5 . . ?
H33A C33 H33C 109.5 . . ?
H33B C33 H33C 109.5 . . ?
C29 C30 H30A 109.5 . . ?
C29 C30 H30B 109.5 . . ?
C29 C30 H30C 109.5 . . ?
H30A C30 H30B 109.5 . . ?
H30A C30 H30C 109.5 . . ?
H30B C30 H30C 109.5 . . ?
C26 C28 H28A 109.5 . . ?
C26 C28 H28B 109.5 . . ?
C26 C28 H28C 109.5 . . ?
H28A C28 H28B 109.5 . . ?
H28A C28 H28C 109.5 . . ?
H28B C28 H28C 109.5 . . ?
H14A C14 H14B 109.5 . . ?
H14A C14 H14C 109.5 . . ?
H14B C14 H14C 109.5 . . ?
C12 C14 H14A 109.5 . . ?
C12 C14 H14B 109.5 . . ?
C12 C14 H14C 109.5 . . ?
C37 C36 Ir1 71.4(2) . . ?
C37 C36 C43 126.3(4) . . ?
C35 C36 Ir1 70.3(2) . . ?
C35 C36 C37 107.4(3) . . ?
C35 C36 C43 126.0(4) . . ?
C43 C36 Ir1 128.7(3) . . ?
C9 C10 H10A 109.5 . . ?
C9 C10 H10B 109.5 . . ?
C9 C10 H10C 109.5 . . ?
H10A C10 H10B 109.5 . . ?
H10A C10 H10C 109.5 . . ?
H10B C10 H10C 109.5 . . ?
C44 C35 Ir1 127.2(3) . . ?
C36 C35 Ir1 72.1(2) . . ?
C36 C35 C44 125.5(4) . . ?
C39 C35 Ir1 71.5(2) . . ?
C39 C35 C44 126.4(4) . . ?
C39 C35 C36 107.7(3) . . ?
H13A C13 H13B 109.5 . . ?
H13A C13 H13C 109.5 . . ?
H13B C13 H13C 109.5 . . ?
C12 C13 H13A 109.5 . . ?
C12 C13 H13B 109.5 . . ?
C12 C13 H13C 109.5 . . ?
C32 C34 H34A 109.5 . . ?
C32 C34 H34B 109.5 . . ?
C32 C34 H34C 109.5 . . ?
H34A C34 H34B 109.5 . . ?
H34A C34 H34C 109.5 . . ?
H34B C34 H34C 109.5 . . ?
C37 C38 Ir1 71.8(2) . . ?
C37 C38 C39 106.7(3) . . ?
C37 C38 C41 126.7(4) . . ?
C39 C38 Ir1 70.8(2) . . ?
C39 C38 C41 126.1(4) . . ?
C41 C38 Ir1 128.6(3) . . ?
C36 C43 H43A 109.5 . . ?
C36 C43 H43B 109.5 . . ?
C36 C43 H43C 109.5 . . ?
H43A C43 H43B 109.5 . . ?
H43A C43 H43C 109.5 . . ?
H43B C43 H43C 109.5 . . ?
C35 C39 Ir1 71.1(2) . . ?
C35 C39 C38 109.2(3) . . ?
C35 C39 C40 126.1(4) . . ?
C38 C39 Ir1 71.6(2) . . ?
C38 C39 C40 124.5(4) . . ?
C40 C39 Ir1 126.7(3) . . ?
Si1 C45 H45A 109.5 . . ?
Si1 C45 H45B 109.5 . . ?
Si1 C45 H45C 109.5 . . ?
H45A C45 H45B 109.5 . . ?
H45A C45 H45C 109.5 . . ?
H45B C45 H45C 109.5 . . ?
C23 C25 H25A 109.5 . . ?
C23 C25 H25B 109.5 . . ?
C23 C25 H25C 109.5 . . ?
H25A C25 H25B 109.5 . . ?
H25A C25 H25C 109.5 . . ?
H25B C25 H25C 109.5 . . ?
C38 C41 H41A 109.5 . . ?
C38 C41 H41B 109.5 . . ?
C38 C41 H41C 109.5 . . ?
H41A C41 H41B 109.5 . . ?
H41A C41 H41C 109.5 . . ?
H41B C41 H41C 109.5 . . ?
C3 C12 C14 112.3(3) . . ?
C3 C12 C13 115.5(3) . . ?
C3 C12 H12 105.7 . . ?
C14 C12 H12 105.7 . . ?
C13 C12 C14 111.0(3) . . ?
C13 C12 H12 105.7 . . ?
C37 C42 H42A 109.5 . . ?
C37 C42 H42B 109.5 . . ?
C37 C42 H42C 109.5 . . ?
H42A C42 H42B 109.5 . . ?
H42A C42 H42C 109.5 . . ?
H42B C42 H42C 109.5 . . ?
C39 C40 H40A 109.5 . . ?
C39 C40 H40B 109.5 . . ?
C39 C40 H40C 109.5 . . ?
H40A C40 H40B 109.5 . . ?
H40A C40 H40C 109.5 . . ?
H40B C40 H40C 109.5 . . ?
Si1 O47 Si2 150.1(6) . . ?
Si1 C46 H46A 109.5 . . ?
Si1 C46 H46B 109.5 . . ?
Si1 C46 H46C 109.5 . . ?
H46A C46 H46B 109.5 . . ?
H46A C46 H46C 109.5 . . ?
H46B C46 H46C 109.5 . . ?
Si1 C48 H48A 109.5 . . ?
Si1 C48 H48B 109.5 . . ?
Si1 C48 H48C 109.5 . . ?
H48A C48 H48B 109.5 . . ?
H48A C48 H48C 109.5 . . ?
H48B C48 H48C 109.5 . . ?
O47 Si2 C47 110.6(6) . . ?
O47 Si2 C50 103.3(7) . . ?
O47 Si2 C49 116.4(11) . . ?
C47 Si2 C49 109.6(9) . . ?
C50 Si2 C47 116.7(7) . . ?
C50 Si2 C49 100.1(11) . . ?
Si2 C47 H47A 109.5 . . ?
Si2 C47 H47B 109.5 . . ?
Si2 C47 H47C 109.5 . . ?
H47A C47 H47B 109.5 . . ?
H47A C47 H47C 109.5 . . ?
H47B C47 H47C 109.5 . . ?
Si2 C50 H50A 109.5 . . ?
Si2 C50 H50B 109.5 . . ?
Si2 C50 H50C 109.5 . . ?
H50A C50 H50B 109.5 . . ?
H50A C50 H50C 109.5 . . ?
H50B C50 H50C 109.5 . . ?
Si2 C49 H49A 109.5 . . ?
Si2 C49 H49B 109.5 . . ?
Si2 C49 H49C 109.5 . . ?
H49A C49 H49B 109.5 . . ?
H49A C49 H49C 109.5 . . ?
H49B C49 H49C 109.5 . . ?

loop_
_geom_bond_atom_site_label_1
_geom_bond_atom_site_label_2
_geom_bond_distance
_geom_bond_site_symmetry_2
_geom_bond_publ_flag
Ir1 U1 3.0308(3) . ?
Ir1 C37 2.235(4) . ?
Ir1 C36 2.232(4) . ?
Ir1 C35 2.208(4) . ?
Ir1 C38 2.224(4) . ?
Ir1 C39 2.213(4) . ?
Ir1 HC 1.51(4) . ?
Ir1 HA 1.47(5) . ?
Ir1 HB 1.54(5) . ?
U1 C22 2.802(3) . ?
U1 C21 2.827(3) . ?
U1 C5 2.786(4) . ?
U1 C18 2.777(3) . ?
U1 C3 2.790(4) . ?
U1 C19 2.821(4) . ?
U1 C2 2.816(3) . ?
U1 C20 2.843(3) . ?
U1 C4 2.813(3) . ?
U1 C1 2.786(4) . ?
U1 HC 2.46(4) . ?
U1 HA 2.42(5) . ?
U1 HB 2.43(4) . ?
Si1 C45 1.862(9) . ?
Si1 O47 1.623(9) . ?
Si1 C46 1.861(9) . ?
Si1 C48 1.844(8) . ?
C6 H6 1.0000 . ?
C6 C5 1.517(5) . ?
C6 C8 1.521(5) . ?
C6 C7 1.529(5) . ?
C22 C21 1.419(5) . ?
C22 C18 1.427(5) . ?
C22 C23 1.517(5) . ?
C21 C26 1.528(5) . ?
C21 C20 1.442(5) . ?
C5 C4 1.417(5) . ?
C5 C1 1.405(5) . ?
C32 H32 1.0000 . ?
C32 C19 1.522(5) . ?
C32 C33 1.532(5) . ?
C32 C34 1.522(6) . ?
C18 H18 0.9500 . ?
C18 C19 1.415(5) . ?
C3 C2 1.435(5) . ?
C3 C4 1.440(5) . ?
C3 C12 1.517(5) . ?
C26 H26 1.0000 . ?
C26 C27 1.519(5) . ?
C26 C28 1.524(5) . ?
C19 C20 1.436(5) . ?
C2 C1 1.404(5) . ?
C2 C15 1.522(5) . ?
C20 C29 1.515(5) . ?
C4 C9 1.532(5) . ?
C1 H1 0.9500 . ?
C23 H23 1.0000 . ?
C23 C24 1.523(5) . ?
C23 C25 1.535(5) . ?
C8 H8A 0.9800 . ?
C8 H8B 0.9800 . ?
C8 H8C 0.9800 . ?
C7 H7A 0.9800 . ?
C7 H7B 0.9800 . ?
C7 H7C 0.9800 . ?
C44 H44A 0.9800 . ?
C44 H44B 0.9800 . ?
C44 H44C 0.9800 . ?
C44 C35 1.507(5) . ?
C31 H31A 0.9800 . ?
C31 H31B 0.9800 . ?
C31 H31C 0.9800 . ?
C31 C29 1.540(5) . ?
C27 H27A 0.9800 . ?
C27 H27B 0.9800 . ?
C27 H27C 0.9800 . ?
C29 H29 1.0000 . ?
C29 C30 1.533(5) . ?
C11 H11A 0.9800 . ?
C11 H11B 0.9800 . ?
C11 H11C 0.9800 . ?
C11 C9 1.531(5) . ?
C24 H24A 0.9800 . ?
C24 H24B 0.9800 . ?
C24 H24C 0.9800 . ?
C15 H15 1.0000 . ?
C15 C16 1.523(5) . ?
C15 C17 1.530(5) . ?
C16 H16A 0.9800 . ?
C16 H16B 0.9800 . ?
C16 H16C 0.9800 . ?
C17 H17A 0.9800 . ?
C17 H17B 0.9800 . ?
C17 H17C 0.9800 . ?
C9 H9 1.0000 . ?
C9 C10 1.540(5) . ?
C37 C36 1.431(6) . ?
C37 C38 1.427(5) . ?
C37 C42 1.497(5) . ?
C33 H33A 0.9800 . ?
C33 H33B 0.9800 . ?
C33 H33C 0.9800 . ?
C30 H30A 0.9800 . ?
C30 H30B 0.9800 . ?
C30 H30C 0.9800 . ?
C28 H28A 0.9800 . ?
C28 H28B 0.9800 . ?
C28 H28C 0.9800 . ?
C14 H14A 0.9800 . ?
C14 H14B 0.9800 . ?
C14 H14C 0.9800 . ?
C14 C12 1.541(6) . ?
C36 C35 1.430(5) . ?
C36 C43 1.504(6) . ?
C10 H10A 0.9800 . ?
C10 H10B 0.9800 . ?
C10 H10C 0.9800 . ?
C35 C39 1.418(5) . ?
C13 H13A 0.9800 . ?
C13 H13B 0.9800 . ?
C13 H13C 0.9800 . ?
C13 C12 1.538(5) . ?
C34 H34A 0.9800 . ?
C34 H34B 0.9800 . ?
C34 H34C 0.9800 . ?
C38 C39 1.427(5) . ?
C38 C41 1.498(5) . ?
C43 H43A 0.9800 . ?
C43 H43B 0.9800 . ?
C43 H43C 0.9800 . ?
C39 C40 1.510(5) . ?
C45 H45A 0.9800 . ?
C45 H45B 0.9800 . ?
C45 H45C 0.9800 . ?
C25 H25A 0.9800 . ?
C25 H25B 0.9800 . ?
C25 H25C 0.9800 . ?
C41 H41A 0.9800 . ?
C41 H41B 0.9800 . ?
C41 H41C 0.9800 . ?
C12 H12 1.0000 . ?
C42 H42A 0.9800 . ?
C42 H42B 0.9800 . ?
C42 H42C 0.9800 . ?
C40 H40A 0.9800 . ?
C40 H40B 0.9800 . ?
C40 H40C 0.9800 . ?
O47 Si2 1.638(8) . ?
C46 H46A 0.9800 . ?
C46 H46B 0.9800 . ?
C46 H46C 0.9800 . ?
C48 H48A 0.9800 . ?
C48 H48B 0.9800 . ?
C48 H48C 0.9800 . ?
Si2 C47 1.850(8) . ?
Si2 C50 1.813(8) . ?
Si2 C49 1.859(9) . ?
C47 H47A 0.9800 . ?
C47 H47B 0.9800 . ?
C47 H47C 0.9800 . ?
C50 H50A 0.9800 . ?
C50 H50B 0.9800 . ?
C50 H50C 0.9800 . ?
C49 H49A 0.9800 . ?
C49 H49B 0.9800 . ?
C49 H49C 0.9800 . ?

loop_
_geom_torsion_atom_site_label_1
_geom_torsion_atom_site_label_2
_geom_torsion_atom_site_label_3
_geom_torsion_atom_site_label_4
_geom_torsion
_geom_torsion_site_symmetry_1
_geom_torsion_site_symmetry_2
_geom_torsion_site_symmetry_3
_geom_torsion_site_symmetry_4
_geom_torsion_publ_flag
Ir1 C37 C36 C35 61.5(3) . . . . ?
Ir1 C37 C36 C43 -124.9(4) . . . . ?
Ir1 C37 C38 C39 -62.6(3) . . . . ?
Ir1 C37 C38 C41 125.0(4) . . . . ?
Ir1 C36 C35 C44 -123.4(4) . . . . ?
Ir1 C36 C35 C39 63.0(3) . . . . ?
Ir1 C35 C39 C38 61.8(3) . . . . ?
Ir1 C35 C39 C40 -122.2(4) . . . . ?
Ir1 C38 C39 C35 -61.5(3) . . . . ?
Ir1 C38 C39 C40 122.4(4) . . . . ?
U1 C22 C21 C26 -115.8(4) . . . . ?
U1 C22 C21 C20 68.9(2) . . . . ?
U1 C22 C18 C19 -70.6(3) . . . . ?
U1 C22 C23 C24 -67.0(4) . . . . ?
U1 C22 C23 C25 171.7(3) . . . . ?
U1 C21 C26 C27 174.2(2) . . . . ?
U1 C21 C26 C28 -58.9(4) . . . . ?
U1 C21 C20 C19 67.9(2) . . . . ?
U1 C21 C20 C29 -120.6(3) . . . . ?
U1 C5 C4 C3 67.4(2) . . . . ?
U1 C5 C4 C9 -123.3(3) . . . . ?
U1 C5 C1 C2 -69.9(3) . . . . ?
U1 C18 C19 C32 120.2(4) . . . . ?
U1 C18 C19 C20 -69.3(2) . . . . ?
U1 C3 C2 C1 67.3(2) . . . . ?
U1 C3 C2 C15 -127.4(3) . . . . ?
U1 C3 C4 C5 -67.4(2) . . . . ?
U1 C3 C4 C9 124.8(4) . . . . ?
U1 C3 C12 C14 -25.1(4) . . . . ?
U1 C3 C12 C13 -153.8(3) . . . . ?
U1 C19 C20 C21 -68.0(2) . . . . ?
U1 C19 C20 C29 120.6(4) . . . . ?
U1 C2 C1 C5 69.1(3) . . . . ?
U1 C2 C15 C16 73.8(4) . . . . ?
U1 C2 C15 C17 -164.9(3) . . . . ?
U1 C20 C29 C31 167.7(2) . . . . ?
U1 C20 C29 C30 41.5(4) . . . . ?
U1 C4 C9 C11 52.9(5) . . . . ?
U1 C4 C9 C10 179.7(3) . . . . ?
Si1 O47 Si2 C47 -21.5(17) . . . . ?
Si1 O47 Si2 C50 -147.1(14) . . . . ?
Si1 O47 Si2 C49 104.4(17) . . . . ?
C6 C5 C4 U1 120.4(4) . . . . ?
C6 C5 C4 C3 -172.2(3) . . . . ?
C6 C5 C4 C9 -2.9(6) . . . . ?
C6 C5 C1 U1 -119.1(3) . . . . ?
C6 C5 C1 C2 171.0(3) . . . . ?
C22 C21 C26 C27 -91.6(5) . . . . ?
C22 C21 C26 C28 35.3(5) . . . . ?
C22 C21 C20 U1 -67.9(2) . . . . ?
C22 C21 C20 C19 0.0(4) . . . . ?
C22 C21 C20 C29 171.5(3) . . . . ?
C22 C18 C19 U1 70.0(2) . . . . ?
C22 C18 C19 C32 -169.8(3) . . . . ?
C22 C18 C19 C20 0.7(4) . . . . ?
C21 C22 C18 U1 69.9(2) . . . . ?
C21 C22 C18 C19 -0.7(4) . . . . ?
C21 C22 C23 C24 -168.3(3) . . . . ?
C21 C22 C23 C25 70.4(5) . . . . ?
C21 C20 C29 C31 -97.5(4) . . . . ?
C21 C20 C29 C30 136.3(4) . . . . ?
C5 C4 C9 C11 145.4(4) . . . . ?
C5 C4 C9 C10 -87.8(4) . . . . ?
C32 C19 C20 U1 -122.0(4) . . . . ?
C32 C19 C20 C21 170.0(3) . . . . ?
C32 C19 C20 C29 -1.4(6) . . . . ?
C18 C22 C21 U1 -68.4(2) . . . . ?
C18 C22 C21 C26 175.8(3) . . . . ?
C18 C22 C21 C20 0.4(4) . . . . ?
C18 C22 C23 C24 26.4(5) . . . . ?
C18 C22 C23 C25 -94.9(4) . . . . ?
C18 C19 C20 U1 67.6(2) . . . . ?
C18 C19 C20 C21 -0.4(4) . . . . ?
C18 C19 C20 C29 -171.8(3) . . . . ?
C3 C2 C1 U1 -67.3(2) . . . . ?
C3 C2 C1 C5 1.8(4) . . . . ?
C3 C2 C15 C16 173.5(3) . . . . ?
C3 C2 C15 C17 -65.2(5) . . . . ?
C3 C4 C9 C11 -48.2(6) . . . . ?
C3 C4 C9 C10 78.6(5) . . . . ?
C26 C21 C20 U1 116.3(3) . . . . ?
C26 C21 C20 C19 -175.9(3) . . . . ?
C26 C21 C20 C29 -4.4(5) . . . . ?
C19 C20 C29 C31 72.4(5) . . . . ?
C19 C20 C29 C30 -53.8(5) . . . . ?
C2 C3 C4 U1 70.4(2) . . . . ?
C2 C3 C4 C5 3.0(4) . . . . ?
C2 C3 C4 C9 -164.8(4) . . . . ?
C2 C3 C12 C14 -112.6(4) . . . . ?
C2 C3 C12 C13 118.7(4) . . . . ?
C20 C21 C26 C27 83.2(4) . . . . ?
C20 C21 C26 C28 -149.9(3) . . . . ?
C4 C5 C1 U1 70.0(2) . . . . ?
C4 C5 C1 C2 0.0(4) . . . . ?
C4 C3 C2 U1 -70.3(2) . . . . ?
C4 C3 C2 C1 -2.9(4) . . . . ?
C4 C3 C2 C15 162.3(3) . . . . ?
C4 C3 C12 C14 66.0(5) . . . . ?
C4 C3 C12 C13 -62.7(5) . . . . ?
C1 C5 C4 U1 -69.3(3) . . . . ?
C1 C5 C4 C3 -1.9(4) . . . . ?
C1 C5 C4 C9 167.4(3) . . . . ?
C1 C2 C15 C16 -23.5(5) . . . . ?
C1 C2 C15 C17 97.8(4) . . . . ?
C23 C22 C21 U1 124.5(4) . . . . ?
C23 C22 C21 C26 8.7(6) . . . . ?
C23 C22 C21 C20 -166.7(3) . . . . ?
C23 C22 C18 U1 -122.1(3) . . . . ?
C23 C22 C18 C19 167.3(3) . . . . ?
C8 C6 C5 U1 -164.9(3) . . . . ?
C8 C6 C5 C4 97.1(4) . . . . ?
C8 C6 C5 C1 -72.0(5) . . . . ?
C7 C6 C5 U1 -42.6(4) . . . . ?
C7 C6 C5 C4 -140.6(4) . . . . ?
C7 C6 C5 C1 50.3(5) . . . . ?
C44 C35 C39 Ir1 123.1(4) . . . . ?
C44 C35 C39 C38 -175.1(4) . . . . ?
C44 C35 C39 C40 0.9(6) . . . . ?
C15 C2 C1 U1 127.0(3) . . . . ?
C15 C2 C1 C5 -163.9(3) . . . . ?
C37 C36 C35 Ir1 -62.2(3) . . . . ?
C37 C36 C35 C44 174.4(4) . . . . ?
C37 C36 C35 C39 0.8(4) . . . . ?
C37 C38 C39 Ir1 63.2(3) . . . . ?
C37 C38 C39 C35 1.8(4) . . . . ?
C37 C38 C39 C40 -174.3(4) . . . . ?
C33 C32 C19 U1 128.9(3) . . . . ?
C33 C32 C19 C18 35.3(5) . . . . ?
C33 C32 C19 C20 -133.4(4) . . . . ?
C36 C37 C38 Ir1 61.4(3) . . . . ?
C36 C37 C38 C39 -1.2(4) . . . . ?
C36 C37 C38 C41 -173.6(4) . . . . ?
C36 C35 C39 Ir1 -63.4(3) . . . . ?
C36 C35 C39 C38 -1.6(4) . . . . ?
C36 C35 C39 C40 174.4(4) . . . . ?
C34 C32 C19 U1 3.4(4) . . . . ?
C34 C32 C19 C18 -90.2(5) . . . . ?
C34 C32 C19 C20 101.1(4) . . . . ?
C38 C37 C36 Ir1 -61.2(3) . . . . ?
C38 C37 C36 C35 0.3(4) . . . . ?
C38 C37 C36 C43 173.9(4) . . . . ?
C43 C36 C35 Ir1 124.1(4) . . . . ?
C43 C36 C35 C44 0.8(6) . . . . ?
C43 C36 C35 C39 -172.8(4) . . . . ?
C45 Si1 O47 Si2 -52.1(18) . . . . ?
C41 C38 C39 Ir1 -124.3(4) . . . . ?
C41 C38 C39 C35 174.2(4) . . . . ?
C41 C38 C39 C40 -1.9(6) . . . . ?
C12 C3 C2 U1 108.6(3) . . . . ?
C12 C3 C2 C1 175.9(3) . . . . ?
C12 C3 C2 C15 -18.9(5) . . . . ?
C12 C3 C4 U1 -108.3(4) . . . . ?
C12 C3 C4 C5 -175.7(4) . . . . ?
C12 C3 C4 C9 16.5(6) . . . . ?
C42 C37 C36 Ir1 125.4(4) . . . . ?
C42 C37 C36 C35 -173.1(4) . . . . ?
C42 C37 C36 C43 0.5(6) . . . . ?
C42 C37 C38 Ir1 -125.3(4) . . . . ?
C42 C37 C38 C39 172.1(4) . . . . ?
C42 C37 C38 C41 -0.2(6) . . . . ?
C46 Si1 O47 Si2 76.2(16) . . . . ?
C48 Si1 O47 Si2 -166.7(13) . . . . ?
